data_7702338
loop_
_publ_author_name
'Arca, Massimiliano'
'Demartin, Francesco'
'Devillanova, Francesco A.'
'Garau, Alessandra'
'Isaia, Francesco'
'Lelj, Francesco'
'Lippolis, Vito'
'Pedraglio, Samuele'
'Verani, Gaetano'

_publ_section_title
;
 Synthesis, X-ray crystal structure and spectroscopic characterization of
 the new dithiolene [Pd(Et2timdt)2] and of its adduct with molecular
 diiodine [Pd(Et2timdt)2]&#x00B7;I2&#x00B7;CHCl3
 (Et2timdt&#x2005;=&#x2005;monoanion of
 1,3-diethylimidazolidine-2,4,5-trithione)
;
_journal_issue 22
_journal_name_full 'Journal of the Chemical Society, Dalton Transactions'
_journal_page_first 3731
_journal_paper_doi 10.1039/a805494k
_journal_year 1998
_chemical_formula_sum 'C14 H20 N4 Pd S6'
_chemical_formula_weight 543.13
_space_group_IT_number 7
_space_group_name_Hall 'P -2yabc'
_space_group_name_H-M_alt 'P 1 n 1 (a,b+1/4,c)'
_symmetry_cell_setting monoclinic
_symmetry_space_group_name_H-M 'P 1 n 1 (a,b+1/4,c)'
_audit_creation_date 98-09-10
_audit_creation_method 'from The Personal SDP version 2.1.1'
_audit_update_record
;
 ?
;
_cell_angle_alpha 90.0000(0)
_cell_angle_beta 93.40(2)
_cell_angle_gamma 90.0000(0)
_cell_formula_units_Z 2
_cell_length_a 9.545(2)
_cell_length_b 5.417(2)
_cell_length_c 20.093(4)
_cell_measurement_reflns_used 25
_cell_measurement_temperature 293
_cell_measurement_theta_max 11
_cell_measurement_theta_min 5
_cell_volume 1037.1(5)
_computing_cell_refinement 'CAD4 (Enraf Nonius)'
_computing_data_collection 'CAD4 (Enraf Nonius)'
_computing_data_reduction 'The Personal SDP, 1991'
_computing_molecular_graphics 'The Personal SDP (1991)'
_computing_publication_material 'The Personal SDP (1991)'
_computing_structure_refinement ' Full-matrix least-squares  (The Personal SDP, 1991)'
_computing_structure_solution ' '
_diffrn_ambient_temperature 293
_diffrn_measurement_device 'CAD4 (Enraf Nonius)'
_diffrn_measurement_method omega
_diffrn_radiation_monochromator graphite
_diffrn_radiation_type 'Mo K\a'
_diffrn_radiation_wavelength 0.7107
_diffrn_reflns_limit_h_max 11
_diffrn_reflns_limit_h_min -11
_diffrn_reflns_limit_k_max 6
_diffrn_reflns_limit_k_min 0
_diffrn_reflns_limit_l_max 23
_diffrn_reflns_limit_l_min 0
_diffrn_reflns_number 2181
_diffrn_reflns_theta_max 25.00
_diffrn_reflns_theta_min 3.00
_diffrn_standards_interval_time 120
_diffrn_standards_number 3
_exptl_absorpt_coefficient_mu 147.03
_exptl_absorpt_correction_T_max 0.999
_exptl_absorpt_correction_T_min 0.914
_exptl_absorpt_correction_type empirical
_exptl_absorpt_process_details ' The correction was based on a series of psi-scans.'
_exptl_crystal_colour 'dark brown'
_exptl_crystal_density_diffrn 1.739
_exptl_crystal_description prismatic
_exptl_crystal_F_000 548
_exptl_crystal_size_max 0.15
_exptl_crystal_size_mid 0.12
_exptl_crystal_size_min 0.10
_refine_diff_density_max 0.610
_refine_diff_density_min -.429
_refine_ls_goodness_of_fit_all 0.813
_refine_ls_goodness_of_fit_obs 1.109
_refine_ls_hydrogen_treatment refall
_refine_ls_matrix_type full
_refine_ls_number_constraints 3
_refine_ls_number_parameters 118
_refine_ls_number_reflns 1031
_refine_ls_number_restraints 0
_refine_ls_R_factor_all 0.131
_refine_ls_R_factor_obs 0.042
_refine_ls_shift/esd_max 0.049
_refine_ls_shift/esd_mean 0.008
_refine_ls_structure_factor_coef F
_refine_ls_weighting_scheme calc
_refine_ls_wR_factor_obs 0.043
_reflns_limit_h_max 11
_reflns_limit_h_min -11
_reflns_limit_k_max 6
_reflns_limit_k_min 0
_reflns_limit_l_max 23
_reflns_limit_l_min 0
_reflns_number_observed 1064
_reflns_number_total 1819
_reflns_observed_criterion ' refln observed if F~o~ > 2.0 * 3.00 * sigma(F~o~)'
_cod_data_source_file 805494k.txt
_cod_data_source_block compound_4a
_cod_depositor_comments
;
The following automatic conversions were performed:

data name '_exptl_abosrpt_process_details' was replaced with
'_exptl_absorpt_process_details' as specified in the replacement file
'data/replacement-values/replacement_tags.lst'.

Automatic conversion script
Id: cif_correct_tags 9268 2022-04-12 08:56:07Z antanas 
;
_cod_original_cell_volume 1037.1(6)
_cod_original_sg_symbol_H-M 'P 2(1)/n'
_cod_database_code 7702338

loop_
_symmetry_equiv_pos_as_xyz
+x,+y,+z
1/2+x,1/2-y,1/2+z

loop_
_atom_site_aniso_label
_atom_site_aniso_U_11
_atom_site_aniso_U_22
_atom_site_aniso_U_33
_atom_site_aniso_U_12
_atom_site_aniso_U_13
_atom_site_aniso_U_23
_atom_site_aniso_type_symbol
PD 0.0400(4) 0.0299(4) 0.0351(4) 0.0009(5) 0.0048(3) -0.0011(6) PD
S1 0.041(1) 0.039(1) 0.040(1) 0.000(1) -0.0013(9) 0.004(1) S
S2 0.036(1) 0.040(1) 0.043(1) -0.001(1) 0.0003(9) 0.003(1) S
S3 0.048(1) 0.036(1) 0.049(1) -0.003(1) 0.004(1) 0.005(1) S
N1 0.034(3) 0.028(3) 0.037(3) 0.005(3) 0.003(3) 0.004(3) N
N3 0.030(3) 0.027(3) 0.037(3) -0.001(3) -0.006(3) 0.000(3) N
C2 0.036(4) 0.036(4) 0.033(4) 0.004(4) 0.004(3) -0.006(4) C
C4 0.038(4) 0.036(4) 0.035(4) -0.003(4) 0.006(4) -0.003(4) C
C5 0.030(4) 0.029(4) 0.035(4) 0.009(3) 0.007(3) -0.008(3) C
C11 0.036(4) 0.046(5) 0.050(5) 0.003(4) -0.004(4) 0.007(5) C
C12 0.052(5) 0.061(5) 0.055(5) -0.004(6) -0.012(4) 0.001(6) C
C31 0.033(4) 0.039(5) 0.049(5) -0.008(4) -0.008(4) -0.001(4) C
C32 0.041(4) 0.068(6) 0.066(5) -0.002(6) 0.006(4) 0.004(6) C

loop_
_atom_site_label
_atom_site_fract_x
_atom_site_fract_y
_atom_site_fract_z
_atom_site_occupancy
_atom_site_U_iso_or_equiv
_atom_site_thermal_displace_type
_atom_site_type_symbol
PD 0.0000(0) 0.0000(0) 0.0000(0) 0.50 0.0366(3) Uani PD
S1 0.2069(2) 0.2110(4) -0.0076(1) 1.00 0.0411(8) Uani S
S2 -0.1085(2) 0.2199(4) -0.0860(1) 1.00 0.0404(8) Uani S
S3 0.2022(2) 0.9414(4) -0.1945(1) 1.00 0.0465(9) Uani S
N1 0.0254(6) 0.595(1) -0.1498(3) 1.00 0.037(3) Uani N
N3 0.2347(6) 0.590(1) -0.0973(3) 1.00 0.029(2) Uani N
C2 0.1541(8) 0.711(1) -0.1475(4) 1.00 0.035(3) Uani C
C4 0.1568(8) 0.407(1) -0.0701(4) 1.00 0.037(3) Uani C
C5 0.0239(7) 0.412(1) -0.1031(3) 1.00 0.034(3) Uani C
C11 -0.0904(8) 0.657(2) -0.1966(4) 1.00 0.047(4) Uani C
C12 -0.0914(8) 0.502(2) -0.2591(4) 1.00 0.051(4) Uani C
C31 0.3824(8) 0.646(2) -0.0793(4) 1.00 0.035(3) Uani C
C32 0.4802(8) 0.481(2) -0.1157(4) 1.00 0.061(4) Uani C
H11a -0.0828(0) 0.8262(0) -0.2086(0) 1.00 0.0577(0) Uiso H
H11b -0.1759(0) 0.6315(0) -0.1757(0) 1.00 0.0577(0) Uiso H
H12a -0.1687(0) 0.5489(0) -0.2883(0) 1.00 0.0731(0) Uiso H
H12b -0.0065(0) 0.5276(0) -0.2805(0) 1.00 0.0731(0) Uiso H
H12c -0.0996(0) 0.3330(0) -0.2477(0) 1.00 0.0731(0) Uiso H
H31a 0.3997(0) 0.6222(0) -0.0327(0) 1.00 0.0529(0) Uiso H
H31b 0.4004(0) 0.8128(0) -0.0903(0) 1.00 0.0529(0) Uiso H
H32a 0.5746(0) 0.5228(0) -0.1029(0) 1.00 0.0754(0) Uiso H
H32b 0.4633(0) 0.3139(0) -0.1048(0) 1.00 0.0754(0) Uiso H
H32c 0.4641(0) 0.5044(0) -0.1625(0) 1.00 0.0754(0) Uiso H

loop_
_atom_type_symbol
_atom_type_oxidation_number
_atom_type_number_in_cell
_atom_type_scat_dispersion_real
_atom_type_scat_dispersion_imag
_atom_type_scat_source
PD 0 2 -1.177 1.0070 'International Tables Vol IV Table 2.2A'
S 0 12 0.1100 0.1240 'International Tables Vol IV Table 2.2A'
N 0 8 0.0040 0.0030 'International Tables Vol IV Table 2.2A'
C 0 28 0.0020 0.0020 'International Tables Vol IV Table 2.2A'
H 0 40 0.0000 0.0000 'International Tables Vol IV Table 2.2A'

loop_
_diffrn_attenuator_code
_diffrn_attenuator_scale
1 17.023

loop_
_geom_angle_atom_site_label_1
_geom_angle_atom_site_label_2
_geom_angle_atom_site_label_3
_geom_angle
_geom_angle_site_symmetry_1
_geom_angle_site_symmetry_2
_geom_angle_site_symmetry_3
_geom_angle_publ_flag
S1 PD S1 180.0(0) 1_555 1_555 *_555 yes
S1 PD S2 92.5(1) 1_555 1_555 1_555 yes
S1 PD S2 87.5(1) 1_555 1_555 *_555 yes
S1 PD S2 87.5(1) *_555 1_555 1_555 yes
S1 PD S2 92.5(1) *_555 1_555 *_555 yes
S2 PD S2 180.0(0) 1_555 1_555 *_555 yes
PD S1 C4 98.9(3) 1_555 1_555 1_555 yes
PD S2 C5 99.4(3) 1_555 1_555 1_555 yes
C2 N1 C5 110.7(6) 1_555 1_555 1_555 yes
C2 N1 C11 124.1(6) 1_555 1_555 1_555 yes
C5 N1 C11 125.2(6) 1_555 1_555 1_555 yes
C2 N3 C4 109.8(6) 1_555 1_555 1_555 yes
C2 N3 C31 124.2(6) 1_555 1_555 1_555 yes
C4 N3 C31 125.9(6) 1_555 1_555 1_555 yes
S3 C2 N1 127.1(6) 1_555 1_555 1_555 yes
S3 C2 N3 127.6(6) 1_555 1_555 1_555 yes
N1 C2 N3 105.3(6) 1_555 1_555 1_555 yes
S1 C4 N3 127.8(6) 1_555 1_555 1_555 yes
S1 C4 C5 125.0(6) 1_555 1_555 1_555 yes
N3 C4 C5 107.2(7) 1_555 1_555 1_555 yes
S2 C5 N1 128.8(6) 1_555 1_555 1_555 yes
S2 C5 C4 124.2(6) 1_555 1_555 1_555 yes
N1 C5 C4 107.1(6) 1_555 1_555 1_555 yes
N1 C11 C12 112.1(7) 1_555 1_555 1_555 yes
N1 C11 H11a 108.8(7) 1_555 1_555 1_555 yes
N1 C11 H11b 108.8(7) 1_555 1_555 1_555 yes
C12 C11 H11a 108.8(7) 1_555 1_555 1_555 yes
C12 C11 H11b 108.8(7) 1_555 1_555 1_555 yes
H11a C11 H11b 109.5(8) 1_555 1_555 1_555 yes
C11 C12 H12a 109.5(9) 1_555 1_555 1_555 yes
C11 C12 H12b 109.5(8) 1_555 1_555 1_555 yes
C11 C12 H12c 109.5(7) 1_555 1_555 1_555 yes
H12a C12 H12b 109.5(8) 1_555 1_555 1_555 yes
H12a C12 H12c 109.5(9) 1_555 1_555 1_555 yes
H12b C12 H12c 109.5(10) 1_555 1_555 1_555 yes
N3 C31 C32 111.9(6) 1_555 1_555 1_555 yes
N3 C31 H31a 108.9(7) 1_555 1_555 1_555 yes
N3 C31 H31b 108.9(7) 1_555 1_555 1_555 yes
C32 C31 H31a 108.9(7) 1_555 1_555 1_555 yes
C32 C31 H31b 108.9(7) 1_555 1_555 1_555 yes
H31a C31 H31b 109.5(7) 1_555 1_555 1_555 yes
C31 C32 H32a 109.5(9) 1_555 1_555 1_555 yes
C31 C32 H32b 109.5(7) 1_555 1_555 1_555 yes
C31 C32 H32c 109.5(8) 1_555 1_555 1_555 yes
H32a C32 H32b 109.5(9) 1_555 1_555 1_555 yes
H32a C32 H32c 109.5(8) 1_555 1_555 1_555 yes
H32b C32 H32c 109.5(10) 1_555 1_555 1_555 yes

loop_
_geom_bond_atom_site_label_1
_geom_bond_atom_site_label_2
_geom_bond_distance
_geom_bond_site_symmetry_1
_geom_bond_site_symmetry_2
_geom_bond_publ_flag
PD S1 2.295(2) 1_555 1_555 yes
PD S1 2.295(2) 1_555 *_555 yes
PD S2 2.294(2) 1_555 1_555 yes
PD S2 2.294(2) 1_555 *_555 yes
S1 PD 2.295(2) 1_555 1_555 yes
S1 PD 2.295(2) 1_555 *_555 yes
S1 C4 1.692(8) 1_555 1_555 yes
S2 PD 2.294(2) 1_555 1_555 yes
S2 PD 2.294(2) 1_555 *_555 yes
S2 C5 1.687(7) 1_555 1_555 yes
S3 C2 1.648(8) 1_555 1_555 yes
N1 C2 1.377(9) 1_555 1_555 yes
N1 C5 1.367(8) 1_555 1_555 yes
N1 C11 1.448(9) 1_555 1_555 yes
N3 C2 1.394(9) 1_555 1_555 yes
N3 C4 1.372(9) 1_555 1_555 yes
N3 C31 1.466(9) 1_555 1_555 yes
C2 S3 1.648(8) 1_555 1_555 yes
C2 N1 1.377(9) 1_555 1_555 yes
C2 N3 1.394(9) 1_555 1_555 yes
C4 S1 1.692(8) 1_555 1_555 yes
C4 N3 1.372(9) 1_555 1_555 yes
C4 C5 1.396(9) 1_555 1_555 yes
C5 S2 1.687(7) 1_555 1_555 yes
C5 N1 1.367(8) 1_555 1_555 yes
C5 C4 1.396(9) 1_555 1_555 yes
C11 N1 1.448(9) 1_555 1_555 yes
C11 C12 1.509(11) 1_555 1_555 yes
C11 H11a 0.950(8) 1_555 1_555 yes
C11 H11b 0.950(8) 1_555 1_555 yes
C12 C11 1.509(11) 1_555 1_555 yes
C12 H12a 0.950(8) 1_555 1_555 yes
C12 H12b 0.950(8) 1_555 1_555 yes
C12 H12c 0.950(11) 1_555 1_555 yes
C31 N3 1.466(9) 1_555 1_555 yes
C31 C32 1.509(11) 1_555 1_555 yes
C31 H31a 0.950(8) 1_555 1_555 yes
C31 H31b 0.950(8) 1_555 1_555 yes
C32 C31 1.509(11) 1_555 1_555 yes
C32 H32a 0.950(8) 1_555 1_555 yes
C32 H32b 0.950(11) 1_555 1_555 yes
C32 H32c 0.950(8) 1_555 1_555 yes
H11a C11 0.950(8) 1_555 1_555 yes
H11b C11 0.950(8) 1_555 1_555 yes
H12a C12 0.950(8) 1_555 1_555 yes
H12b C12 0.950(8) 1_555 1_555 yes
H12c C12 0.950(11) 1_555 1_555 yes
H31a C31 0.950(8) 1_555 1_555 yes
H31b C31 0.950(8) 1_555 1_555 yes
H32a C32 0.950(8) 1_555 1_555 yes
H32b C32 0.950(11) 1_555 1_555 yes
H32c C32 0.950(8) 1_555 1_555 yes

loop_
_reflns_scale_group_code
_reflns_scale_meas_F
1 1.440062
